data_4321508
loop_
_publ_author_name
'Partha Sarathi Mukherjee'
'Tapas Kumar Maji'
'Golam Mostafa'
'Talal Mallah'
'Nirmalendu Ray Chaudhuri'

_publ_section_title
;
 The First Structurally Alternating Copper(II) Chain with Alternate Single
 End-on and End-to-End Azido Bridging: A Synthesis, Crystal Structure, and
 Low-Temperature Magnetic Study
;
_journal_name_full 'Inorganic Chemistry'
_journal_page_first 5147
_journal_page_last 5150
_journal_paper_doi 10.1021/ic000507a
_journal_volume 39
_journal_year 2000
_chemical_formula_moiety 'C10 H22 Cu2 N16'
_chemical_formula_sum 'C10 H22 Cu2 N16'
_chemical_formula_weight 493.52
_chemical_name_systematic
;
 ?
;
_space_group_IT_number 14
_symmetry_cell_setting monoclinic
_symmetry_space_group_name_Hall '-P 2yn'
_symmetry_space_group_name_H-M 'P 1 21/n 1'
_atom_sites_solution_hydrogens geom
_atom_sites_solution_primary Patterson
_atom_sites_solution_secondary difmap
_audit_creation_method SHELXL
_cell_angle_alpha 90.00
_cell_angle_beta 93.140(10)
_cell_angle_gamma 90.00
_cell_formula_units_Z 4
_cell_length_a 12.440(2)
_cell_length_b 11.4250(10)
_cell_length_c 13.869(2)
_cell_measurement_reflns_used 25
_cell_measurement_temperature 293(2)
_cell_measurement_theta_max 30
_cell_measurement_theta_min 10
_cell_volume 1968.2(5)
_computing_molecular_graphics 'ORTEX (P.McArdle, 1995)'
_computing_publication_material 'SHELXL-97/2 (Sheldrick,1997)'
_computing_structure_refinement 'SHELXL-93 (Sheldrick, 1993)'
_computing_structure_solution 'SHELXS-86 (Sheldrick, 1990)'
_diffrn_ambient_temperature 293(2)
_diffrn_measurement_device 'CAD4 Enraf-Nonius difrractometer'
_diffrn_measurement_method \w
_diffrn_radiation_monochromator graphite
_diffrn_radiation_source 'fine-focus sealed tube'
_diffrn_radiation_type CuK\a
_diffrn_radiation_wavelength 1.54180
_diffrn_reflns_av_R_equivalents 0.0494
_diffrn_reflns_av_sigmaI/netI 0.0122
_diffrn_reflns_limit_h_max 15
_diffrn_reflns_limit_h_min 0
_diffrn_reflns_limit_k_max 14
_diffrn_reflns_limit_k_min 0
_diffrn_reflns_limit_l_max 17
_diffrn_reflns_limit_l_min -17
_diffrn_reflns_number 4053
_diffrn_reflns_theta_max 74.81
_diffrn_reflns_theta_min 4.65
_diffrn_standards_decay_% 1.2
_diffrn_standards_interval_count 100
_diffrn_standards_number 3
_exptl_absorpt_coefficient_mu 2.972
_exptl_absorpt_correction_T_max .9971
_exptl_absorpt_correction_T_min .7325
_exptl_absorpt_correction_type empirical
_exptl_crystal_colour 'deep green'
_exptl_crystal_density_diffrn 1.665
_exptl_crystal_density_meas ?
_exptl_crystal_density_method 'not measured'
_exptl_crystal_description parallelopiped
_exptl_crystal_F_000 1008
_exptl_crystal_size_max .42
_exptl_crystal_size_mid .37
_exptl_crystal_size_min .30
_refine_diff_density_max 0.579
_refine_diff_density_min -1.133
_refine_diff_density_rms 0.114
_refine_ls_extinction_coef 0.0341(10)
_refine_ls_extinction_expression Fc^*^=kFc[1+0.001xFc^2^\l^3^/sin(2\q)]^-1/4^
_refine_ls_extinction_method SHELXL
_refine_ls_goodness_of_fit_all 1.111
_refine_ls_goodness_of_fit_obs 1.117
_refine_ls_hydrogen_treatment mixed
_refine_ls_matrix_type fullcycle
_refine_ls_number_parameters 263
_refine_ls_number_reflns 3860
_refine_ls_number_restraints 0
_refine_ls_restrained_S_all 1.111
_refine_ls_restrained_S_obs 1.117
_refine_ls_R_factor_all 0.0481
_refine_ls_R_factor_obs 0.0478
_refine_ls_shift/esd_max 0.002
_refine_ls_shift/esd_mean 0.000
_refine_ls_structure_factor_coef Fsqd
_refine_ls_weighting_details 'w=1/[\s^2^(Fo^2^)+(0.0704P)^2^+3.0281P] where P=(Fo^2^+2Fc^2^)/3'
_refine_ls_weighting_scheme calc
_refine_ls_wR_factor_all 0.1278
_refine_ls_wR_factor_obs 0.1275
_reflns_number_observed 3799
_reflns_number_total 3860
_reflns_observed_criterion >2sigma(I)
_cod_data_source_file ic000507a.cif
_cod_data_source_block ind30
_cod_depositor_comments
;
The following automatic conversions were performed:

'_exptl_crystal_density_meas' value 'not measured' was changed to '?'
- the value is perceived as not measured.

Automatic conversion script
Id: cif_fix_values 3008 2015-01-20 13:52:24Z robertas 

The following automatic conversions were performed:

'_refine_ls_weighting_scheme' value 'calc
w=1/[\s^2^(Fo^2^)+(0.0704P)^2^+3.0281P] where P=(Fo^2^+2Fc^2^)/3' was
changed to 'calc'. New tag '_refine_ls_weighting_details' was
created. The value of the new tag was set to
'w=1/[\s^2^(Fo^2^)+(0.0704P)^2^+3.0281P] where P=(Fo^2^+2Fc^2^)/3'.

Automatic conversion script
Id: cif_fix_values 3143 2015-03-26 13:38:13Z robertas 
;
_cod_database_code 4321508

loop_
_symmetry_equiv_pos_as_xyz
'x, y, z'
'-x+1/2, y+1/2, -z+1/2'
'-x, -y, -z'
'x-1/2, -y-1/2, z-1/2'

loop_
_atom_site_aniso_label
_atom_site_aniso_U_11
_atom_site_aniso_U_22
_atom_site_aniso_U_33
_atom_site_aniso_U_23
_atom_site_aniso_U_13
_atom_site_aniso_U_12
Cu1 0.0286(3) 0.0235(3) 0.0338(3) 0.0010(2) 0.0086(2) 0.0004(2)
N1 0.0322(14) 0.0282(13) 0.046(2) -0.0051(11) 0.0061(12) -0.0019(10)
C1 0.048(2) 0.051(2) 0.041(2) -0.012(2) 0.017(2) -0.002(2)
C2 0.044(2) 0.058(2) 0.056(2) -0.005(2) 0.024(2) -0.007(2)
C3 0.032(2) 0.042(2) 0.057(2) -0.003(2) 0.011(2) -0.0056(14)
N2 0.0325(14) 0.0336(13) 0.0365(14) -0.0057(11) 0.0069(11) 0.0023(10)
C4 0.042(2) 0.026(2) 0.068(2) 0.010(2) 0.011(2) 0.0036(13)
C5 0.050(2) 0.045(2) 0.046(2) 0.013(2) 0.008(2) 0.009(2)
N5 0.0372(15) 0.0256(12) 0.047(2) -0.0030(11) 0.0037(12) -0.0027(11)
N6 0.043(2) 0.0308(13) 0.0371(14) -0.0008(11) 0.0110(12) 0.0013(12)
N7 0.055(2) 0.063(2) 0.066(2) -0.004(2) 0.010(2) 0.026(2)
N8 0.0325(13) 0.0342(13) 0.0336(13) -0.0014(11) 0.0143(11) -0.0100(11)
N9 0.048(2) 0.0380(15) 0.037(2) 0.0019(12) 0.0131(13) -0.0159(12)
N10 0.125(4) 0.083(3) 0.042(2) -0.019(2) 0.019(2) -0.046(3)
N14 0.046(2) 0.0318(14) 0.045(2) 0.0056(12) 0.0043(13) -0.0049(12)
N15 0.0292(13) 0.043(2) 0.0378(14) 0.0102(12) 0.0082(11) -0.0022(11)
N16 0.060(2) 0.081(3) 0.086(3) 0.056(3) -0.004(2) -0.018(2)
Cu2 0.0276(3) 0.0264(3) 0.0325(3) 0.0013(2) 0.0088(2) -0.0038(2)
N3 0.0342(14) 0.0343(14) 0.046(2) 0.0045(12) 0.0044(12) -0.0081(11)
C6 0.058(2) 0.052(2) 0.047(2) -0.004(2) -0.007(2) -0.008(2)
C7 0.050(2) 0.070(3) 0.035(2) -0.001(2) 0.007(2) 0.007(2)
N4 0.0320(14) 0.045(2) 0.046(2) 0.0133(13) 0.0109(12) -0.0038(12)
C8 0.035(2) 0.066(3) 0.064(3) 0.000(2) 0.021(2) 0.000(2)
C9A 0.039(3) 0.042(3) 0.068(4) -0.003(3) 0.012(3) 0.010(2)
C9B 0.065(7) 0.041(5) 0.106(10) -0.025(6) 0.032(7) 0.005(5)
C10 0.054(2) 0.028(2) 0.086(3) 0.006(2) 0.006(2) 0.001(2)
N11 0.040(2) 0.046(2) 0.048(2) 0.0145(13) 0.0061(14) -0.0127(13)
N12 0.044(2) 0.0333(14) 0.051(2) 0.0081(12) 0.0086(15) -0.0023(12)
N13 0.054(2) 0.078(3) 0.094(3) 0.027(2) -0.007(2) 0.014(2)

loop_
_atom_site_label
_atom_site_type_symbol
_atom_site_fract_x
_atom_site_fract_y
_atom_site_fract_z
_atom_site_U_iso_or_equiv
_atom_site_thermal_displace_type
_atom_site_occupancy
_atom_site_calc_flag
_atom_site_refinement_flags
_atom_site_disorder_group
Cu1 Cu 0.61646(3) 0.15256(4) 0.63845(3) 0.0283(2) Uani 1 d . .
N1 N 0.5697(2) 0.3080(2) 0.6885(2) 0.0355(6) Uani 1 d . .
H1 H 0.6257(2) 0.3428(2) 0.7224(2) 0.043 Uiso 1 calc R .
C1 C 0.4805(3) 0.2855(4) 0.7537(3) 0.0462(9) Uani 1 d . .
H1A H 0.4674(3) 0.3557(4) 0.7906(3) 0.055 Uiso 1 calc R .
H1B H 0.5020(3) 0.2239(4) 0.7988(3) 0.055 Uiso 1 calc R .
C2 C 0.3787(3) 0.2503(4) 0.6986(3) 0.0519(10) Uani 1 d . .
H2A H 0.3472(3) 0.3197(4) 0.6684(3) 0.062 Uiso 1 calc R .
H2B H 0.3286(3) 0.2220(4) 0.7445(3) 0.062 Uiso 1 calc R .
C3 C 0.3885(3) 0.1580(3) 0.6214(3) 0.0432(8) Uani 1 d . .
H3A H 0.3995(3) 0.0822(3) 0.6519(3) 0.052 Uiso 1 calc R .
H3B H 0.3218(3) 0.1546(3) 0.5819(3) 0.052 Uiso 1 calc R .
N2 N 0.4796(2) 0.1824(2) 0.5582(2) 0.0340(6) Uani 1 d . .
H2 H 0.4758(2) 0.1333(2) 0.5064(2) 0.041 Uiso 1 calc R .
C4 C 0.5364(3) 0.3809(3) 0.6039(3) 0.0450(9) Uani 1 d . .
H4A H 0.5989(3) 0.4195(3) 0.5797(3) 0.054 Uiso 1 calc R .
H4B H 0.4864(3) 0.4406(3) 0.6229(3) 0.054 Uiso 1 calc R .
C5 C 0.4831(3) 0.3046(3) 0.5249(3) 0.0466(9) Uani 1 d . .
H5A H 0.4106(3) 0.3324(3) 0.5092(3) 0.056 Uiso 1 calc R .
H5B H 0.5234(3) 0.3094(3) 0.4671(3) 0.056 Uiso 1 calc R .
N5 N 0.6225(2) -0.0134(2) 0.5954(2) 0.0365(6) Uani 1 d . .
N6 N 0.7082(2) -0.0602(2) 0.6081(2) 0.0368(6) Uani 1 d . .
N7 N 0.7893(3) -0.1079(4) 0.6195(3) 0.0610(10) Uani 1 d . .
N8 N 0.7413(2) 0.2176(2) 0.5371(2) 0.0330(6) Uani 1 d . .
N9 N 0.7366(3) 0.1687(3) 0.4603(2) 0.0405(7) Uani 1 d . .
N10 N 0.7298(5) 0.1202(4) 0.3879(3) 0.083(2) Uani 1 d . .
N14 N 0.7141(2) 0.1272(3) 0.7572(2) 0.0408(7) Uani 1 d . .
N15 N 0.7101(2) 0.0417(3) 0.8045(2) 0.0366(6) Uani 1 d . .
N16 N 0.7112(3) -0.0441(4) 0.8477(3) 0.0759(14) Uani 1 d . .
Cu2 Cu 0.87311(3) 0.31595(4) 0.56479(3) 0.0286(2) Uani 1 d . .
N3 N 1.0282(2) 0.3639(3) 0.5915(2) 0.0381(6) Uani 1 d . .
H3 H 1.0405(2) 0.4336(3) 0.5623(2) 0.046 Uiso 1 calc R .
C6 C 1.0462(4) 0.3761(4) 0.6970(3) 0.0528(10) Uani 1 d . .
H6A H 1.0219(4) 0.4525(4) 0.7172(3) 0.063 Uiso 1 calc R .
H6B H 1.1225(4) 0.3694(4) 0.7149(3) 0.063 Uiso 1 calc R .
C7 C 0.9843(3) 0.2807(4) 0.7473(3) 0.0515(9) Uani 1 d . .
H7A H 1.0343(3) 0.2310(4) 0.7845(3) 0.062 Uiso 1 calc R .
H7B H 0.9358(3) 0.3161(4) 0.7913(3) 0.062 Uiso 1 calc R .
N4 N 0.9225(2) 0.2099(3) 0.6751(2) 0.0406(7) Uani 1 d . .
H4 H 0.8643(2) 0.1778(3) 0.7022(2) 0.049 Uiso 1 calc R .
C8 C 1.0960(3) 0.2716(4) 0.5504(3) 0.0541(10) Uani 1 d . .
H8A H 1.1692(3) 0.3004(4) 0.5483(3) 0.065 Uiso 1 calc R 1
H8B H 1.0696(3) 0.2557(4) 0.4845(3) 0.065 Uiso 1 calc R 1
C9A C 1.0969(5) 0.1598(6) 0.6068(6) 0.049(2) Uani 0.60 d P 1
C9B C 1.0454(10) 0.1530(10) 0.5499(11) 0.070(4) Uani 0.40 d P 2
C10 C 0.9882(3) 0.1167(3) 0.6339(4) 0.0558(10) Uani 1 d . .
H10A H 0.9499(3) 0.0850(3) 0.5770(4) 0.067 Uiso 1 calc R 1
H10B H 0.9980(3) 0.0540(3) 0.6807(4) 0.067 Uiso 1 calc R 1
N11 N 0.8638(2) 0.4006(3) 0.4402(2) 0.0443(7) Uani 1 d . .
N12 N 0.7766(3) 0.4214(3) 0.4028(2) 0.0424(7) Uani 1 d . .
N13 N 0.6953(3) 0.4406(4) 0.3636(4) 0.0756(12) Uani 1 d . .

loop_
_atom_type_symbol
_atom_type_description
_atom_type_scat_dispersion_real
_atom_type_scat_dispersion_imag
_atom_type_scat_source
C C 0.0181 0.0091 'International Tables Vol C Tables 4.2.6.8 and 6.1.1.4'
H H 0.0000 0.0000 'International Tables Vol C Tables 4.2.6.8 and 6.1.1.4'
Cu Cu -1.9646 0.5888 'International Tables Vol C Tables 4.2.6.8 and 6.1.1.4'
N N 0.0311 0.0180 'International Tables Vol C Tables 4.2.6.8 and 6.1.1.4'

loop_
_geom_angle_atom_site_label_1
_geom_angle_atom_site_label_2
_geom_angle_atom_site_label_3
_geom_angle
_geom_angle_site_symmetry_1
_geom_angle_site_symmetry_3
_geom_angle_publ_flag
N5 Cu1 N1 164.63(11) . . ?
N5 Cu1 N2 92.31(12) . . ?
N1 Cu1 N2 77.79(11) . . ?
N5 Cu1 N14 94.44(12) . . ?
N1 Cu1 N14 91.00(12) . . ?
N2 Cu1 N14 158.67(12) . . ?
N5 Cu1 N8 94.99(11) . . ?
N1 Cu1 N8 98.39(10) . . ?
N2 Cu1 N8 100.85(11) . . ?
N14 Cu1 N8 98.69(11) . . ?
C4 N1 C1 113.1(3) . . ?
C4 N1 Cu1 107.3(2) . . ?
C1 N1 Cu1 107.3(2) . . ?
N1 C1 C2 112.0(3) . . ?
C1 C2 C3 116.7(3) . . ?
N2 C3 C2 112.2(3) . . ?
C5 N2 C3 113.4(3) . . ?
C5 N2 Cu1 107.2(2) . . ?
C3 N2 Cu1 106.8(2) . . ?
N1 C4 C5 109.9(3) . . ?
N2 C5 C4 109.6(3) . . ?
N6 N5 Cu1 115.4(2) . . ?
N7 N6 N5 178.2(4) . . ?
N9 N8 Cu2 115.4(2) . . ?
N9 N8 Cu1 113.2(2) . . ?
Cu2 N8 Cu1 129.96(13) . . ?
N10 N9 N8 178.1(4) . . ?
N15 N14 Cu1 122.2(3) . . ?
N16 N15 N14 175.9(4) . . ?
N15 N16 Cu2 151.3(3) . 2_646 ?
N11 Cu2 N8 95.64(12) . . ?
N11 Cu2 N3 92.14(12) . . ?
N8 Cu2 N3 161.56(12) . . ?
N11 Cu2 N4 162.85(13) . . ?
N8 Cu2 N4 91.15(12) . . ?
N3 Cu2 N4 77.08(12) . . ?
N11 Cu2 N16 96.6(2) . 2_656 ?
N8 Cu2 N16 95.67(14) . 2_656 ?
N3 Cu2 N16 100.03(14) . 2_656 ?
N4 Cu2 N16 98.4(2) . 2_656 ?
C6 N3 C8 112.9(3) . . ?
C6 N3 Cu2 107.4(2) . . ?
C8 N3 Cu2 107.1(2) . . ?
N3 C6 C7 109.4(3) . . ?
N4 C7 C6 109.9(3) . . ?
C7 N4 C10 112.3(3) . . ?
C7 N4 Cu2 108.1(2) . . ?
C10 N4 Cu2 106.9(3) . . ?
N3 C8 C9B 113.4(5) . . ?
N3 C8 C9A 113.1(4) . . ?
C8 C9A C10 115.3(5) . . ?
C10 C9B C8 118.5(8) . . ?
C9B C10 N4 114.2(5) . . ?
N4 C10 C9A 112.7(4) . . ?
N12 N11 Cu2 118.9(2) . . ?
N13 N12 N11 177.2(4) . . ?

loop_
_geom_bond_atom_site_label_1
_geom_bond_atom_site_label_2
_geom_bond_distance
_geom_bond_site_symmetry_2
_geom_bond_publ_flag
Cu1 N5 1.990(3) . ?
Cu1 N1 2.005(3) . ?
Cu1 N2 2.011(3) . ?
Cu1 N14 2.013(3) . ?
Cu1 N8 2.275(2) . ?
N1 C4 1.479(5) . ?
N1 C1 1.490(4) . ?
C1 C2 1.498(6) . ?
C2 C3 1.513(5) . ?
C3 N2 1.497(4) . ?
N2 C5 1.472(4) . ?
C4 C5 1.523(6) . ?
N5 N6 1.197(4) . ?
N6 N7 1.150(4) . ?
N8 N9 1.200(4) . ?
N8 Cu2 2.008(3) . ?
N9 N10 1.146(5) . ?
N14 N15 1.179(4) . ?
N15 N16 1.149(5) . ?
N16 Cu2 2.295(3) 2_646 ?
Cu2 N11 1.977(3) . ?
Cu2 N3 2.020(3) . ?
Cu2 N4 2.021(3) . ?
Cu2 N16 2.295(3) 2_656 ?
N3 C6 1.476(5) . ?
N3 C8 1.484(5) . ?
C6 C7 1.525(6) . ?
C7 N4 1.471(5) . ?
N4 C10 1.476(5) . ?
C8 C9B 1.494(12) . ?
C8 C9A 1.498(8) . ?
C9A C10 1.506(8) . ?
C9B C10 1.459(14) . ?
N11 N12 1.200(5) . ?
N12 N13 1.143(5) . ?
